data_4084084
loop_
_publ_author_name
'Chen, Huei-Ling'
'Ko, Bao-Tsan'
'Huang, Bor-Hunn'
'Lin, Chu-Chieh'

_publ_section_title
;
 Reactions of
 2,2&#x2018;-Methylenebis(4-chloro-6-isopropyl-3-methylphenol) with
 Trimethylaluminum:&#x00A0; Highly Efficient Catalysts for the
 Ring-Opening Polymerization of Lactones
;
_journal_issue 24
_journal_name_full Organometallics
_journal_page_first 5076
_journal_paper_doi 10.1021/om010425+
_journal_volume 20
_journal_year 2001
_chemical_formula_sum 'C24 H31 Al Cl2 O3'
_chemical_formula_weight 465.37
_chemical_name_systematic
; 
 ? 
;
_space_group_IT_number 14
_symmetry_cell_setting monoclinic
_symmetry_space_group_name_Hall '-P 2ybc'
_symmetry_space_group_name_H-M 'P 1 21/c 1'
_atom_sites_solution_hydrogens geom
_atom_sites_solution_primary direct
_atom_sites_solution_secondary difmap
_audit_creation_method SHELXL-97
_cell_angle_alpha 90.00
_cell_angle_beta 107.6200(10)
_cell_angle_gamma 90.00
_cell_formula_units_Z 4
_cell_length_a 10.9992(7)
_cell_length_b 20.5094(13)
_cell_length_c 11.2559(7)
_cell_measurement_temperature 293(2)
_cell_volume 2420.1(3)
_computing_cell_refinement 'Bruker SMART'
_computing_data_collection 'Bruker SMART'
_computing_data_reduction 'Bruker SHELXTL'
_computing_molecular_graphics 'Bruker SHELXTL'
_computing_publication_material 'Bruker SHELXTL'
_computing_structure_refinement 'SHELXL-97 (Sheldrick, 1997)'
_computing_structure_solution 'SHELXS-97 (Sheldrick, 1990)'
_diffrn_ambient_temperature 293(2)
_diffrn_measured_fraction_theta_full 0.996
_diffrn_measured_fraction_theta_max 0.996
_diffrn_measurement_device_type 'CCD area detector'
_diffrn_measurement_method 'phi and omega scans'
_diffrn_radiation_monochromator graphite
_diffrn_radiation_source 'fine-focus sealed tube'
_diffrn_radiation_type MoK\a
_diffrn_radiation_wavelength 0.71073
_diffrn_reflns_av_R_equivalents 0.0435
_diffrn_reflns_av_sigmaI/netI 0.0491
_diffrn_reflns_limit_h_max 13
_diffrn_reflns_limit_h_min -10
_diffrn_reflns_limit_k_max 25
_diffrn_reflns_limit_k_min -22
_diffrn_reflns_limit_l_max 13
_diffrn_reflns_limit_l_min -11
_diffrn_reflns_number 13628
_diffrn_reflns_theta_full 26.02
_diffrn_reflns_theta_max 26.02
_diffrn_reflns_theta_min 1.99
_exptl_absorpt_coefficient_mu 0.327
_exptl_absorpt_correction_type none
_exptl_crystal_density_diffrn 1.277
_exptl_crystal_density_method 'not measured'
_exptl_crystal_F_000 984
_refine_diff_density_max 0.319
_refine_diff_density_min -0.409
_refine_diff_density_rms 0.050
_refine_ls_extinction_method none
_refine_ls_goodness_of_fit_ref 0.884
_refine_ls_hydrogen_treatment mixed
_refine_ls_matrix_type full
_refine_ls_number_parameters 271
_refine_ls_number_reflns 4754
_refine_ls_number_restraints 0
_refine_ls_restrained_S_all 0.884
_refine_ls_R_factor_all 0.0788
_refine_ls_R_factor_gt 0.0450
_refine_ls_shift/su_max 0.000
_refine_ls_shift/su_mean 0.000
_refine_ls_structure_factor_coef Fsqd
_refine_ls_weighting_details 'calc w=1/[\s^2^(Fo^2^)+(0.1000P)^2^+0.0000P] where P=(Fo^2^+2Fc^2^)/3'
_refine_ls_weighting_scheme calc
_refine_ls_wR_factor_gt 0.1255
_refine_ls_wR_factor_ref 0.1468
_reflns_number_gt 3033
_reflns_number_total 4754
_reflns_threshold_expression >2sigma(I)
_cod_data_source_file om010425%2B.cif
_cod_data_source_block chen3m
_cod_depositor_comments
;
The following automatic conversions were performed:

'_symmetry_cell_setting' value 'Monoclinic' changed to 'monoclinic'
according to
/usr/data/users/saulius/automatic-downloads/retrospective/ACS/lib/dictionaries/cif_core.dic
dictionary named 'cif_core.dic' version 2.4.2 from 2011-04-26.

Automatic conversion script
Id: cif_fix_values 2281 2013-09-26 08:29:07Z andrius 
;
_cod_original_sg_symbol_H-M P2(1)/c
_cod_database_code 4084084

loop_
_symmetry_equiv_pos_as_xyz
'x, y, z'
'-x, y+1/2, -z+1/2'
'-x, -y, -z'
'x, -y-1/2, z-1/2'

loop_
_atom_site_label
_atom_site_type_symbol
_atom_site_fract_x
_atom_site_fract_y
_atom_site_fract_z
_atom_site_U_iso_or_equiv
_atom_site_adp_type
_atom_site_occupancy
_atom_site_symmetry_multiplicity
_atom_site_calc_flag
_atom_site_refinement_flags
Al Al 0.39815(7) 0.03927(3) 0.94541(7) 0.0344(2) Uani 1 1 d .
Cl1 Cl 0.36903(8) 0.38938(3) 1.01291(9) 0.0684(3) Uani 1 1 d .
Cl2 Cl -0.20621(8) 0.14076(4) 0.59907(9) 0.0767(3) Uani 1 1 d .
O1 O 0.40938(16) 0.11501(7) 0.88937(17) 0.0401(4) Uani 1 1 d .
O2 O 0.24642(16) 0.01373(8) 0.92998(18) 0.0443(5) Uani 1 1 d .
O3 O 0.50137(15) 0.01938(8) 1.09912(15) 0.0359(4) Uani 1 1 d .
C1 C 0.3941(2) 0.17903(11) 0.9156(2) 0.0339(5) Uani 1 1 d .
C2 C 0.4761(2) 0.22438(12) 0.8872(2) 0.0365(6) Uani 1 1 d .
C3 C 0.4616(3) 0.28919(12) 0.9164(3) 0.0436(6) Uani 1 1 d .
H3A H 0.5113 0.3211 0.8952 0.052 Uiso 1 1 calc R
C4 C 0.3746(2) 0.30647(12) 0.9760(3) 0.0437(6) Uani 1 1 d .
C5 C 0.2932(2) 0.26260(12) 1.0067(2) 0.0402(6) Uani 1 1 d .
C6 C 0.2996(2) 0.19714(11) 0.9687(2) 0.0348(5) Uani 1 1 d .
C7 C 0.2070(2) 0.14636(12) 0.9877(2) 0.0399(6) Uani 1 1 d .
H7A H 0.1523 0.1675 1.0294 0.048 Uiso 1 1 calc R
H7B H 0.2562 0.1137 1.0444 0.048 Uiso 1 1 calc R
C8 C 0.1213(2) 0.11094(11) 0.8737(2) 0.0357(6) Uani 1 1 d .
C9 C 0.0149(2) 0.14273(12) 0.7925(3) 0.0416(6) Uani 1 1 d .
C10 C -0.0695(2) 0.10533(14) 0.7026(3) 0.0478(7) Uani 1 1 d .
C11 C -0.0542(3) 0.03925(13) 0.6902(3) 0.0477(7) Uani 1 1 d .
H11A H -0.1152 0.0159 0.6298 0.057 Uiso 1 1 calc R
C12 C 0.0511(2) 0.00733(12) 0.7668(3) 0.0416(6) Uani 1 1 d .
C13 C 0.1401(2) 0.04472(12) 0.8562(2) 0.0379(6) Uani 1 1 d .
C14 C 0.5781(2) 0.20331(12) 0.8293(3) 0.0435(6) Uani 1 1 d .
H14A H 0.5412 0.1689 0.7687 0.052 Uiso 1 1 calc R
C15 C 0.6913(3) 0.17376(15) 0.9284(3) 0.0607(8) Uani 1 1 d .
H15A H 0.6618 0.1398 0.9717 0.091 Uiso 1 1 calc R
H15B H 0.7330 0.2070 0.9867 0.091 Uiso 1 1 calc R
H15C H 0.7504 0.1559 0.8895 0.091 Uiso 1 1 calc R
C16 C 0.6206(3) 0.25787(14) 0.7594(3) 0.0581(8) Uani 1 1 d .
H16A H 0.5477 0.2756 0.6976 0.087 Uiso 1 1 calc R
H16B H 0.6796 0.2409 0.7194 0.087 Uiso 1 1 calc R
H16C H 0.6613 0.2915 0.8170 0.087 Uiso 1 1 calc R
C17 C 0.2085(3) 0.28327(14) 1.0837(3) 0.0542(7) Uani 1 1 d .
H17A H 0.2180 0.3292 1.0998 0.081 Uiso 1 1 calc R
H17B H 0.2326 0.2599 1.1613 0.081 Uiso 1 1 calc R
H17C H 0.1212 0.2738 1.0389 0.081 Uiso 1 1 calc R
C18 C -0.0069(3) 0.21433(13) 0.8054(3) 0.0540(7) Uani 1 1 d .
H18A H -0.0837 0.2274 0.7428 0.081 Uiso 1 1 calc R
H18B H 0.0640 0.2385 0.7950 0.081 Uiso 1 1 calc R
H18C H -0.0149 0.2229 0.8865 0.081 Uiso 1 1 calc R
C19 C 0.0670(3) -0.06574(13) 0.7612(3) 0.0516(7) Uani 1 1 d .
H19A H 0.1583 -0.0751 0.7961 0.062 Uiso 1 1 calc R
C20 C 0.0243(4) -0.09303(18) 0.6291(4) 0.0909(13) Uani 1 1 d .
H20A H 0.0694 -0.0713 0.5797 0.136 Uiso 1 1 calc R
H20B H -0.0657 -0.0861 0.5929 0.136 Uiso 1 1 calc R
H20C H 0.0422 -0.1389 0.6314 0.136 Uiso 1 1 calc R
C21 C 0.0003(4) -0.09918(19) 0.8436(5) 0.1010(16) Uani 1 1 d .
H21A H 0.0305 -0.0814 0.9262 0.151 Uiso 1 1 calc R
H21B H 0.0180 -0.1451 0.8463 0.151 Uiso 1 1 calc R
H21C H -0.0900 -0.0923 0.8105 0.151 Uiso 1 1 calc R
C22 C 0.4847(3) 0.03638(13) 1.2203(3) 0.0467(7) Uani 1 1 d .
H22A H 0.4500 0.0807 1.2139 0.056 Uiso 1 1 calc R
C23 C 0.3892(3) -0.00882(17) 1.2476(3) 0.0637(9) Uani 1 1 d .
H23A H 0.3097 -0.0057 1.1822 0.096 Uiso 1 1 calc R
H23B H 0.3765 0.0031 1.3255 0.096 Uiso 1 1 calc R
H23C H 0.4204 -0.0528 1.2527 0.096 Uiso 1 1 calc R
C24 C 0.6118(3) 0.03682(16) 1.3166(3) 0.0619(8) Uani 1 1 d .
H24A H 0.6667 0.0672 1.2929 0.093 Uiso 1 1 calc R
H24B H 0.6484 -0.0060 1.3237 0.093 Uiso 1 1 calc R
H24C H 0.6022 0.0496 1.3954 0.093 Uiso 1 1 calc R

loop_
_atom_site_aniso_label
_atom_site_aniso_U_11
_atom_site_aniso_U_22
_atom_site_aniso_U_33
_atom_site_aniso_U_23
_atom_site_aniso_U_13
_atom_site_aniso_U_12
Al 0.0312(4) 0.0281(4) 0.0405(4) 0.0032(3) 0.0058(3) 0.0022(3)
Cl1 0.0803(6) 0.0344(4) 0.0919(7) -0.0177(4) 0.0280(5) -0.0041(3)
Cl2 0.0561(5) 0.0759(6) 0.0732(6) -0.0105(4) -0.0179(4) 0.0256(4)
O1 0.0418(10) 0.0281(9) 0.0523(11) 0.0019(7) 0.0169(9) 0.0029(7)
O2 0.0319(9) 0.0345(9) 0.0605(12) 0.0105(8) 0.0050(8) 0.0008(7)
O3 0.0365(9) 0.0339(9) 0.0349(9) -0.0014(7) 0.0071(7) 0.0033(7)
C1 0.0322(13) 0.0278(12) 0.0368(13) 0.0017(9) 0.0028(11) 0.0015(9)
C2 0.0326(13) 0.0346(13) 0.0386(14) 0.0012(10) 0.0053(11) -0.0022(10)
C3 0.0426(15) 0.0342(14) 0.0512(17) -0.0017(11) 0.0097(13) -0.0065(11)
C4 0.0450(15) 0.0287(12) 0.0500(16) -0.0067(11) 0.0034(13) -0.0006(11)
C5 0.0381(14) 0.0396(14) 0.0388(15) -0.0029(11) 0.0056(12) 0.0055(11)
C6 0.0308(12) 0.0344(12) 0.0350(13) 0.0018(10) 0.0038(10) -0.0002(10)
C7 0.0363(14) 0.0380(13) 0.0448(15) 0.0052(11) 0.0117(12) 0.0022(10)
C8 0.0287(12) 0.0361(13) 0.0433(15) 0.0026(10) 0.0123(11) -0.0025(10)
C9 0.0337(14) 0.0417(14) 0.0492(16) 0.0042(12) 0.0124(12) 0.0051(11)
C10 0.0338(14) 0.0516(16) 0.0497(17) 0.0020(13) 0.0000(13) 0.0097(12)
C11 0.0374(14) 0.0487(16) 0.0502(17) -0.0066(13) 0.0029(12) -0.0020(12)
C12 0.0336(14) 0.0397(14) 0.0516(17) 0.0001(12) 0.0129(12) -0.0032(11)
C13 0.0291(12) 0.0371(13) 0.0465(15) 0.0080(11) 0.0098(11) 0.0008(10)
C14 0.0434(15) 0.0376(14) 0.0512(16) -0.0039(12) 0.0171(13) -0.0049(11)
C15 0.0415(17) 0.0619(19) 0.077(2) 0.0055(16) 0.0148(16) 0.0049(14)
C16 0.063(2) 0.0501(18) 0.070(2) 0.0012(15) 0.0325(17) -0.0075(14)
C17 0.0546(18) 0.0515(17) 0.0561(19) -0.0087(14) 0.0162(15) 0.0058(13)
C18 0.0416(16) 0.0435(16) 0.069(2) 0.0026(13) 0.0046(14) 0.0109(12)
C19 0.0422(15) 0.0393(15) 0.072(2) -0.0004(13) 0.0155(14) -0.0032(12)
C20 0.108(3) 0.059(2) 0.094(3) -0.025(2) 0.013(3) 0.004(2)
C21 0.122(4) 0.058(2) 0.151(4) 0.024(2) 0.083(3) -0.004(2)
C22 0.0550(17) 0.0409(15) 0.0429(16) -0.0056(12) 0.0131(13) 0.0033(12)
C23 0.061(2) 0.081(2) 0.0547(19) -0.0037(17) 0.0264(16) -0.0097(17)
C24 0.066(2) 0.069(2) 0.0438(17) -0.0040(14) 0.0077(15) -0.0091(16)

loop_
_atom_type_symbol
_atom_type_description
_atom_type_scat_dispersion_real
_atom_type_scat_dispersion_imag
_atom_type_scat_source
C C 0.0033 0.0016 'International Tables Vol C Tables 4.2.6.8 and 6.1.1.4'
H H 0.0000 0.0000 'International Tables Vol C Tables 4.2.6.8 and 6.1.1.4'
O O 0.0106 0.0060 'International Tables Vol C Tables 4.2.6.8 and 6.1.1.4'
Al Al 0.0645 0.0514 'International Tables Vol C Tables 4.2.6.8 and 6.1.1.4'
Cl Cl 0.1484 0.1585 'International Tables Vol C Tables 4.2.6.8 and 6.1.1.4'

loop_
_geom_angle_atom_site_label_1
_geom_angle_atom_site_label_2
_geom_angle_atom_site_label_3
_geom_angle
_geom_angle_site_symmetry_1
_geom_angle_site_symmetry_3
O1 Al O2 114.98(9) . .
O1 Al O3 112.82(9) . 3_657
O2 Al O3 115.43(9) . 3_657
O1 Al O3 117.91(9) . .
O2 Al O3 109.88(9) . .
O3 Al O3 81.68(8) 3_657 .
O1 Al Al 124.45(7) . 3_657
O2 Al Al 120.56(7) . 3_657
O3 Al Al 40.86(5) 3_657 3_657
O3 Al Al 40.82(5) . 3_657
C1 O1 Al 140.53(16) . .
C13 O2 Al 123.27(15) . .
C22 O3 Al 132.38(15) . 3_657
C22 O3 Al 128.01(15) . .
Al O3 Al 98.32(8) 3_657 .
O1 C1 C6 120.3(2) . .
O1 C1 C2 117.3(2) . .
C6 C1 C2 122.4(2) . .
C3 C2 C1 117.0(2) . .
C3 C2 C14 121.7(2) . .
C1 C2 C14 121.3(2) . .
C4 C3 C2 120.7(2) . .
C3 C4 C5 123.6(2) . .
C3 C4 Cl1 116.5(2) . .
C5 C4 Cl1 119.9(2) . .
C4 C5 C6 116.4(2) . .
C4 C5 C17 121.2(2) . .
C6 C5 C17 122.3(2) . .
C1 C6 C5 119.5(2) . .
C1 C6 C7 119.7(2) . .
C5 C6 C7 120.8(2) . .
C6 C7 C8 118.6(2) . .
C13 C8 C9 119.2(2) . .
C13 C8 C7 120.1(2) . .
C9 C8 C7 120.4(2) . .
C10 C9 C8 117.5(2) . .
C10 C9 C18 121.5(2) . .
C8 C9 C18 121.0(2) . .
C11 C10 C9 123.0(2) . .
C11 C10 Cl2 116.5(2) . .
C9 C10 Cl2 120.5(2) . .
C10 C11 C12 120.6(2) . .
C11 C12 C13 117.4(2) . .
C11 C12 C19 122.0(2) . .
C13 C12 C19 120.6(2) . .
O2 C13 C8 120.1(2) . .
O2 C13 C12 117.7(2) . .
C8 C13 C12 122.2(2) . .
C16 C14 C2 113.2(2) . .
C16 C14 C15 111.2(2) . .
C2 C14 C15 110.1(2) . .
C21 C19 C12 109.9(3) . .
C21 C19 C20 111.6(3) . .
C12 C19 C20 113.5(3) . .
O3 C22 C24 108.9(2) . .
O3 C22 C23 109.6(2) . .
C24 C22 C23 114.6(3) . .

loop_
_geom_bond_atom_site_label_1
_geom_bond_atom_site_label_2
_geom_bond_distance
_geom_bond_site_symmetry_2
Al O1 1.6952(17) .
Al O2 1.7071(18) .
Al O3 1.8041(17) 3_657
Al O3 1.8054(18) .
Al Al 2.7308(14) 3_657
Cl1 C4 1.756(3) .
Cl2 C10 1.756(3) .
O1 C1 1.367(3) .
O2 C13 1.369(3) .
O3 C22 1.472(3) .
O3 Al 1.8041(17) 3_657
C1 C6 1.397(3) .
C1 C2 1.398(3) .
C2 C3 1.390(3) .
C2 C14 1.522(4) .
C3 C4 1.371(4) .
C4 C5 1.385(4) .
C5 C6 1.417(3) .
C5 C17 1.512(4) .
C6 C7 1.516(3) .
C7 C8 1.526(3) .
C8 C13 1.397(3) .
C8 C9 1.408(3) .
C9 C10 1.381(4) .
C9 C18 1.502(4) .
C10 C11 1.378(4) .
C11 C12 1.382(4) .
C12 C13 1.401(4) .
C12 C19 1.512(4) .
C14 C16 1.520(4) .
C14 C15 1.523(4) .
C19 C21 1.510(5) .
C19 C20 1.524(5) .
C22 C24 1.487(4) .
C22 C23 1.501(4) .
